data_2217837
loop_
_publ_author_name
'Fan, Da-He'

_publ_section_title
;
 1-Phenyl-4-(triphenylphosphanylidene)pyrrolidine-2,3,5-trione
;
_journal_coeditor_code TK2239
_journal_issue 3
_journal_name_full 'Acta Crystallographica Section E'
_journal_page_first o570
_journal_paper_doi 10.1107/S1600536808003565
_journal_volume 64
_journal_year 2008
_chemical_formula_iupac 'C28 H20 N O3 P'
_chemical_formula_moiety 'C28 H20 N O3 P'
_chemical_formula_sum 'C28 H20 N O3 P'
_chemical_formula_weight 449.42
_chemical_melting_point 527
_chemical_name_systematic
;
1-Phenyl-4-(triphenylphosphanylidene)pyrrolidine-2,3,5-trione
;
_space_group_IT_number 61
_symmetry_cell_setting orthorhombic
_symmetry_space_group_name_Hall '-P 2ac 2ab'
_symmetry_space_group_name_H-M 'P b c a'
_atom_sites_solution_hydrogens geom
_atom_sites_solution_primary direct
_atom_sites_solution_secondary difmap
_audit_creation_method SHELXL-97
_cell_angle_alpha 90
_cell_angle_beta 90
_cell_angle_gamma 90
_cell_formula_units_Z 8
_cell_length_a 18.171(4)
_cell_length_b 12.553(3)
_cell_length_c 19.982(4)
_cell_measurement_reflns_used 187
_cell_measurement_temperature 293(2)
_cell_measurement_theta_max 45.0
_cell_measurement_theta_min 3.6
_cell_volume 4557.9(17)
_computing_cell_refinement 'CAD-4 Software (Enraf--Nonius, 1989)'
_computing_data_collection 'CAD-4 Software (Enraf--Nonius, 1989)'
_computing_data_reduction 'XCAD4 (Harms & Wocadlo, 1995)'
_computing_molecular_graphics 'SHELXTL (Sheldrick, 2008)'
_computing_publication_material 'SHELXTL (Sheldrick, 2008) and PLATON (Spek, 2003)'
_computing_structure_refinement 'SHELXTL (Sheldrick, 2008)'
_computing_structure_solution 'SHELXTL (Sheldrick, 2008)'
_diffrn_ambient_temperature 293(2)
_diffrn_measured_fraction_theta_full 0.986
_diffrn_measured_fraction_theta_max 0.986
_diffrn_measurement_device_type 'Enraf--Nonius CAD-4'
_diffrn_measurement_method \w/2\q
_diffrn_radiation_monochromator graphite
_diffrn_radiation_source 'fine-focus sealed tube'
_diffrn_radiation_type MoK\a
_diffrn_radiation_wavelength 0.71073
_diffrn_reflns_av_R_equivalents 0.000
_diffrn_reflns_av_sigmaI/netI 0.041
_diffrn_reflns_limit_h_max 21
_diffrn_reflns_limit_h_min 0
_diffrn_reflns_limit_k_max 14
_diffrn_reflns_limit_k_min 0
_diffrn_reflns_limit_l_max 0
_diffrn_reflns_limit_l_min -23
_diffrn_reflns_number 3961
_diffrn_reflns_theta_full 25.0
_diffrn_reflns_theta_max 25.0
_diffrn_reflns_theta_min 2.0
_diffrn_standards_decay_% 0
_diffrn_standards_interval_count 150
_diffrn_standards_number 3
_exptl_absorpt_coefficient_mu 0.151
_exptl_absorpt_correction_T_max 0.970
_exptl_absorpt_correction_T_min 0.956
_exptl_absorpt_correction_type psi-scan
_exptl_absorpt_process_details '(XCAD4; Harms & Wocadlo, 1995)'
_exptl_crystal_colour colorless
_exptl_crystal_density_diffrn 1.310
_exptl_crystal_density_method 'not measured'
_exptl_crystal_description block
_exptl_crystal_F_000 1872
_exptl_crystal_size_max 0.30
_exptl_crystal_size_mid 0.20
_exptl_crystal_size_min 0.20
_refine_diff_density_max 0.40
_refine_diff_density_min -0.34
_refine_ls_extinction_coef 0.0079(7)
_refine_ls_extinction_expression Fc^*^=kFc[1+0.001xFc^2^\l^3^/sin(2\q)]^-1/4^
_refine_ls_extinction_method 'SHELXTL (Sheldrick, 2008)'
_refine_ls_goodness_of_fit_ref 1.07
_refine_ls_hydrogen_treatment constr
_refine_ls_matrix_type full
_refine_ls_number_parameters 299
_refine_ls_number_reflns 3961
_refine_ls_number_restraints 0
_refine_ls_restrained_S_all 1.07
_refine_ls_R_factor_all 0.097
_refine_ls_R_factor_gt 0.051
_refine_ls_shift/su_max 0.000
_refine_ls_shift/su_mean 0.000
_refine_ls_structure_factor_coef Fsqd
_refine_ls_weighting_details 'calc w=1/[\s^2^(Fo^2^)+(0.0776P)^2^+4.6891P] where P=(Fo^2^+2Fc^2^)/3'
_refine_ls_weighting_scheme calc
_refine_ls_wR_factor_gt 0.132
_refine_ls_wR_factor_ref 0.180
_reflns_number_gt 2590
_reflns_number_total 3961
_reflns_threshold_expression I>2\s(I)
_cod_data_source_file tk2239.cif
_cod_data_source_block I
_cod_original_cell_volume 4557.9(16)
_cod_database_code 2217837
_cod_database_fobs_code 2217837

loop_
_symmetry_equiv_pos_as_xyz
'x, y, z'
'-x+1/2, -y, z+1/2'
'-x, y+1/2, -z+1/2'
'x+1/2, -y+1/2, -z'
'-x, -y, -z'
'x-1/2, y, -z-1/2'
'x, -y-1/2, z-1/2'
'-x-1/2, y-1/2, z'

loop_
_atom_site_type_symbol
_atom_site_label
_atom_site_fract_x
_atom_site_fract_y
_atom_site_fract_z
_atom_site_U_iso_or_equiv
_atom_site_adp_type
_atom_site_calc_flag
_atom_site_refinement_flags
_atom_site_occupancy
C C1 0.14772(19) 0.5354(3) 0.47338(17) 0.0463(9) Uani d . 1
C C2 0.14220(18) 0.6388(3) 0.43154(16) 0.0420(8) Uani d . 1
C C3 0.10163(18) 0.6110(3) 0.37341(15) 0.0377(8) Uani d . 1
C C4 0.07940(18) 0.5005(3) 0.37848(16) 0.0408(8) Uani d . 1
C C5 0.0969(2) 0.3513(3) 0.46274(16) 0.0436(8) Uani d . 1
C C6 0.0270(2) 0.3128(3) 0.46980(19) 0.0532(10) Uani d . 1
H H6A -0.0131 0.3545 0.4577 0.064 Uiso calc R 1
C C7 0.0162(3) 0.2110(3) 0.4952(2) 0.0619(11) Uani d . 1
H H7A -0.0313 0.1845 0.5003 0.074 Uiso calc R 1
C C8 0.0757(3) 0.1496(3) 0.5128(2) 0.0647(11) Uani d . 1
H H8A 0.0686 0.0816 0.5301 0.078 Uiso calc R 1
C C9 0.1461(3) 0.1888(3) 0.5048(2) 0.0645(11) Uani d . 1
H H9A 0.1863 0.1470 0.5166 0.077 Uiso calc R 1
C C10 0.1572(2) 0.2895(3) 0.47953(19) 0.0516(9) Uani d . 1
H H10A 0.2046 0.3157 0.4738 0.062 Uiso calc R 1
C C11 0.1025(2) 0.8272(3) 0.32675(17) 0.0448(8) Uani d . 1
C C12 0.0544(3) 0.9069(3) 0.3436(2) 0.0627(11) Uani d . 1
H H12A 0.0041 0.8933 0.3448 0.075 Uiso calc R 1
C C13 0.0807(4) 1.0078(4) 0.3588(3) 0.0909(17) Uani d . 1
H H13A 0.0483 1.0624 0.3696 0.109 Uiso calc R 1
C C14 0.1563(4) 1.0261(4) 0.3575(3) 0.0956(18) Uani d . 1
H H14A 0.1744 1.0932 0.3685 0.115 Uiso calc R 1
C C15 0.2036(3) 0.9482(4) 0.3407(2) 0.0782(14) Uani d . 1
H H15A 0.2538 0.9621 0.3394 0.094 Uiso calc R 1
C C16 0.1779(2) 0.8478(4) 0.3253(2) 0.0607(11) Uani d . 1
H H16A 0.2108 0.7939 0.3140 0.073 Uiso calc R 1
C C17 -0.02614(17) 0.6940(3) 0.30122(16) 0.0388(8) Uani d . 1
C C18 -0.07044(19) 0.6465(3) 0.34892(18) 0.0513(9) Uani d . 1
H H18A -0.0492 0.6132 0.3858 0.062 Uiso calc R 1
C C19 -0.1459(2) 0.6482(4) 0.3422(2) 0.0695(13) Uani d . 1
H H19A -0.1755 0.6137 0.3733 0.083 Uiso calc R 1
C C20 -0.1774(2) 0.7013(4) 0.2891(2) 0.0678(12) Uani d . 1
H H20A -0.2284 0.7045 0.2854 0.081 Uiso calc R 1
C C21 -0.1342(2) 0.7497(4) 0.2415(2) 0.0635(11) Uani d . 1
H H21A -0.1560 0.7850 0.2057 0.076 Uiso calc R 1
C C22 -0.05895(19) 0.7460(3) 0.24670(19) 0.0520(9) Uani d . 1
H H22A -0.0297 0.7779 0.2142 0.062 Uiso calc R 1
C C23 0.11017(17) 0.6596(3) 0.22757(16) 0.0404(8) Uani d . 1
C C24 0.1195(2) 0.7381(4) 0.17908(19) 0.0568(10) Uani d . 1
H H24A 0.1071 0.8084 0.1885 0.068 Uiso calc R 1
C C25 0.1475(2) 0.7109(4) 0.11636(19) 0.0642(12) Uani d . 1
H H25A 0.1540 0.7631 0.0839 0.077 Uiso calc R 1
C C26 0.1653(2) 0.6068(5) 0.1026(2) 0.0694(13) Uani d . 1
H H26A 0.1839 0.5886 0.0607 0.083 Uiso calc R 1
C C27 0.1559(2) 0.5302(4) 0.1501(2) 0.0667(12) Uani d . 1
H H27A 0.1681 0.4600 0.1403 0.080 Uiso calc R 1
C C28 0.1284(2) 0.5556(3) 0.21299(19) 0.0536(10) Uani d . 1
H H28A 0.1224 0.5027 0.2451 0.064 Uiso calc R 1
N N1 0.10879(16) 0.4592(2) 0.43984(14) 0.0445(7) Uani d . 1
O O1 0.17921(16) 0.5257(2) 0.52663(13) 0.0717(9) Uani d . 1
O O2 0.16942(15) 0.7217(2) 0.45206(13) 0.0610(8) Uani d . 1
O O3 0.04234(15) 0.4470(2) 0.34108(12) 0.0568(7) Uani d . 1
P P 0.07209(4) 0.69405(7) 0.30865(4) 0.0358(3) Uani d . 1

loop_
_atom_site_aniso_label
_atom_site_aniso_U_11
_atom_site_aniso_U_22
_atom_site_aniso_U_33
_atom_site_aniso_U_12
_atom_site_aniso_U_13
_atom_site_aniso_U_23
C1 0.0449(19) 0.056(2) 0.0382(19) 0.0003(17) -0.0043(16) -0.0005(17)
C2 0.0376(17) 0.052(2) 0.0361(18) 0.0013(16) -0.0016(15) -0.0003(16)
C3 0.0375(17) 0.0408(19) 0.0348(17) 0.0025(15) -0.0036(14) -0.0018(14)
C4 0.0430(19) 0.045(2) 0.0341(17) 0.0074(16) -0.0041(15) -0.0012(15)
C5 0.051(2) 0.045(2) 0.0353(18) 0.0036(17) 0.0005(15) 0.0006(15)
C6 0.053(2) 0.055(2) 0.052(2) 0.0084(19) -0.0034(18) 0.0045(18)
C7 0.071(3) 0.056(3) 0.059(2) -0.010(2) 0.000(2) 0.007(2)
C8 0.086(3) 0.044(2) 0.064(3) 0.005(2) 0.001(2) 0.009(2)
C9 0.077(3) 0.056(3) 0.061(3) 0.021(2) 0.001(2) 0.010(2)
C10 0.048(2) 0.053(2) 0.054(2) 0.0111(17) 0.0017(17) 0.0042(18)
C11 0.049(2) 0.048(2) 0.0376(18) -0.0043(17) 0.0016(15) 0.0031(15)
C12 0.073(3) 0.050(2) 0.064(3) 0.005(2) 0.004(2) -0.007(2)
C13 0.120(5) 0.050(3) 0.102(4) 0.004(3) 0.016(3) -0.016(3)
C14 0.141(6) 0.056(3) 0.090(4) -0.035(4) -0.009(4) -0.009(3)
C15 0.089(4) 0.077(3) 0.069(3) -0.040(3) 0.004(3) -0.004(3)
C16 0.053(2) 0.065(3) 0.064(3) -0.015(2) 0.0049(19) -0.003(2)
C17 0.0333(17) 0.0425(18) 0.0404(18) 0.0039(15) -0.0031(14) -0.0014(15)
C18 0.0388(19) 0.075(3) 0.0404(19) -0.0013(18) 0.0010(16) 0.0088(18)
C19 0.043(2) 0.108(4) 0.057(2) -0.007(2) 0.0007(19) 0.017(2)
C20 0.033(2) 0.100(4) 0.070(3) 0.004(2) 0.0008(19) 0.012(3)
C21 0.042(2) 0.077(3) 0.072(3) 0.003(2) -0.010(2) 0.021(2)
C22 0.0396(19) 0.062(2) 0.055(2) 0.0029(18) -0.0015(17) 0.0202(19)
C23 0.0318(16) 0.056(2) 0.0334(17) -0.0008(16) -0.0025(14) -0.0026(15)
C24 0.049(2) 0.074(3) 0.047(2) 0.006(2) -0.0005(17) 0.009(2)
C25 0.053(2) 0.106(4) 0.034(2) 0.004(2) -0.0038(17) 0.012(2)
C26 0.052(2) 0.118(4) 0.038(2) -0.009(3) 0.0076(18) -0.018(3)
C27 0.069(3) 0.081(3) 0.050(2) -0.002(2) 0.008(2) -0.025(2)
C28 0.053(2) 0.065(3) 0.043(2) -0.0003(19) 0.0045(17) -0.0066(18)
N1 0.0512(17) 0.0441(17) 0.0382(15) 0.0040(14) -0.0062(13) 0.0036(13)
O1 0.087(2) 0.075(2) 0.0529(17) -0.0132(17) -0.0312(16) 0.0138(14)
O2 0.0692(18) 0.0578(17) 0.0560(16) -0.0164(14) -0.0168(14) -0.0007(13)
O3 0.0769(18) 0.0463(15) 0.0472(15) -0.0062(13) -0.0173(14) -0.0067(12)
P 0.0330(4) 0.0412(5) 0.0331(5) 0.0014(4) 0.0001(3) 0.0001(4)

loop_
_atom_type_symbol
_atom_type_description
_atom_type_scat_dispersion_real
_atom_type_scat_dispersion_imag
_atom_type_scat_source
C C 0.0033 0.0016 'International Tables Vol C Tables 4.2.6.8 and 6.1.1.4'
H H 0.0000 0.0000 'International Tables Vol C Tables 4.2.6.8 and 6.1.1.4'
N N 0.0061 0.0033 'International Tables Vol C Tables 4.2.6.8 and 6.1.1.4'
O O 0.0106 0.0060 'International Tables Vol C Tables 4.2.6.8 and 6.1.1.4'
P P 0.1023 0.0942 'International Tables Vol C Tables 4.2.6.8 and 6.1.1.4'

loop_
_geom_angle_atom_site_label_1
_geom_angle_atom_site_label_2
_geom_angle_atom_site_label_3
_geom_angle
O1 C1 N1 127.1(4)
O1 C1 C2 126.1(3)
N1 C1 C2 106.8(3)
O2 C2 C3 133.9(3)
O2 C2 C1 120.4(3)
C3 C2 C1 105.7(3)
C2 C3 C4 108.8(3)
C2 C3 P 128.3(3)
C4 C3 P 122.5(2)
O3 C4 N1 122.3(3)
O3 C4 C3 130.1(3)
N1 C4 C3 107.6(3)
C6 C5 C10 120.9(3)
C6 C5 N1 120.2(3)
C10 C5 N1 118.9(3)
C5 C6 C7 119.6(4)
C5 C6 H6A 120.2
C7 C6 H6A 120.2
C8 C7 C6 120.0(4)
C8 C7 H7A 120.0
C6 C7 H7A 120.0
C7 C8 C9 119.9(4)
C7 C8 H8A 120.0
C9 C8 H8A 120.0
C10 C9 C8 120.4(4)
C10 C9 H9A 119.8
C8 C9 H9A 119.8
C9 C10 C5 119.2(4)
C9 C10 H10A 120.4
C5 C10 H10A 120.4
C12 C11 C16 119.8(4)
C12 C11 P 122.1(3)
C16 C11 P 118.0(3)
C11 C12 C13 120.0(5)
C11 C12 H12A 120.0
C13 C12 H12A 120.0
C12 C13 C14 119.1(5)
C12 C13 H13A 120.4
C14 C13 H13A 120.4
C15 C14 C13 120.9(5)
C15 C14 H14A 119.5
C13 C14 H14A 119.5
C14 C15 C16 120.3(5)
C14 C15 H15A 119.8
C16 C15 H15A 119.8
C15 C16 C11 119.8(4)
C15 C16 H16A 120.1
C11 C16 H16A 120.1
C18 C17 C22 119.2(3)
C18 C17 P 121.6(3)
C22 C17 P 119.2(3)
C19 C18 C17 120.3(4)
C19 C18 H18A 119.8
C17 C18 H18A 119.8
C20 C19 C18 119.8(4)
C20 C19 H19A 120.1
C18 C19 H19A 120.1
C21 C20 C19 120.6(4)
C21 C20 H20A 119.7
C19 C20 H20A 119.7
C22 C21 C20 120.1(4)
C22 C21 H21A 120.0
C20 C21 H21A 120.0
C21 C22 C17 119.9(3)
C21 C22 H22A 120.0
C17 C22 H22A 120.0
C28 C23 C24 119.6(3)
C28 C23 P 120.5(3)
C24 C23 P 119.9(3)
C23 C24 C25 119.7(4)
C23 C24 H24A 120.1
C25 C24 H24A 120.1
C26 C25 C24 120.0(4)
C26 C25 H25A 120.0
C24 C25 H25A 120.0
C27 C26 C25 120.1(4)
C27 C26 H26A 120.0
C25 C26 H26A 120.0
C26 C27 C28 121.0(4)
C26 C27 H27A 119.5
C28 C27 H27A 119.5
C23 C28 C27 119.7(4)
C23 C28 H28A 120.2
C27 C28 H28A 120.2
C1 N1 C4 111.1(3)
C1 N1 C5 125.3(3)
C4 N1 C5 123.6(3)
C3 P C17 111.55(16)
C3 P C11 108.15(16)
C17 P C11 108.89(17)
C3 P C23 113.70(16)
C17 P C23 107.82(15)
C11 P C23 106.52(16)

loop_
_geom_bond_atom_site_label_1
_geom_bond_atom_site_label_2
_geom_bond_distance
C1 O1 1.214(4)
C1 N1 1.365(4)
C1 C2 1.547(5)
C2 O2 1.223(4)
C2 C3 1.419(4)
C3 C4 1.448(5)
C3 P 1.746(3)
C4 O3 1.210(4)
C4 N1 1.434(4)
C5 C6 1.367(5)
C5 C10 1.383(5)
C5 N1 1.447(4)
C6 C7 1.388(5)
C6 H6A 0.9300
C7 C8 1.375(6)
C7 H7A 0.9300
C8 C9 1.380(6)
C8 H8A 0.9300
C9 C10 1.376(6)
C9 H9A 0.9300
C10 H10A 0.9300
C11 C12 1.371(5)
C11 C16 1.394(5)
C11 P 1.798(4)
C12 C13 1.387(6)
C12 H12A 0.9300
C13 C14 1.395(8)
C13 H13A 0.9300
C14 C15 1.344(8)
C14 H14A 0.9300
C15 C16 1.379(6)
C15 H15A 0.9300
C16 H16A 0.9300
C17 C18 1.383(5)
C17 C22 1.403(5)
C17 P 1.791(3)
C18 C19 1.379(5)
C18 H18A 0.9300
C19 C20 1.377(6)
C19 H19A 0.9300
C20 C21 1.376(6)
C20 H20A 0.9300
C21 C22 1.372(5)
C21 H21A 0.9300
C22 H22A 0.9300
C23 C28 1.377(5)
C23 C24 1.393(5)
C23 P 1.814(3)
C24 C25 1.395(5)
C24 H24A 0.9300
C25 C26 1.374(6)
C25 H25A 0.9300
C26 C27 1.362(6)
C26 H26A 0.9300
C27 C28 1.389(5)
C27 H27A 0.9300
C28 H28A 0.9300

loop_
_geom_torsion_atom_site_label_1
_geom_torsion_atom_site_label_2
_geom_torsion_atom_site_label_3
_geom_torsion_atom_site_label_4
_geom_torsion
O1 C1 C2 O2 -1.9(6)
N1 C1 C2 O2 176.3(3)
O1 C1 C2 C3 179.0(4)
N1 C1 C2 C3 -2.7(4)
O2 C2 C3 C4 -176.2(4)
C1 C2 C3 C4 2.7(4)
O2 C2 C3 P -2.9(6)
C1 C2 C3 P 176.0(3)
C2 C3 C4 O3 177.3(4)
P C3 C4 O3 3.5(5)
C2 C3 C4 N1 -1.7(4)
P C3 C4 N1 -175.5(2)
C10 C5 C6 C7 1.1(6)
N1 C5 C6 C7 -176.6(3)
C5 C6 C7 C8 -0.3(6)
C6 C7 C8 C9 -0.4(7)
C7 C8 C9 C10 0.3(7)
C8 C9 C10 C5 0.5(6)
C6 C5 C10 C9 -1.2(6)
N1 C5 C10 C9 176.5(3)
C16 C11 C12 C13 0.4(6)
P C11 C12 C13 178.4(4)
C11 C12 C13 C14 -0.9(8)
C12 C13 C14 C15 1.3(9)
C13 C14 C15 C16 -1.1(8)
C14 C15 C16 C11 0.5(7)
C12 C11 C16 C15 -0.1(6)
P C11 C16 C15 -178.3(3)
C22 C17 C18 C19 1.5(6)
P C17 C18 C19 179.6(3)
C17 C18 C19 C20 -2.7(7)
C18 C19 C20 C21 2.2(8)
C19 C20 C21 C22 -0.4(7)
C20 C21 C22 C17 -0.9(7)
C18 C17 C22 C21 0.3(6)
P C17 C22 C21 -177.8(3)
C28 C23 C24 C25 -0.3(5)
P C23 C24 C25 -178.8(3)
C23 C24 C25 C26 0.3(6)
C24 C25 C26 C27 -0.1(6)
C25 C26 C27 C28 -0.1(6)
C24 C23 C28 C27 0.0(5)
P C23 C28 C27 178.5(3)
C26 C27 C28 C23 0.2(6)
O1 C1 N1 C4 179.9(4)
C2 C1 N1 C4 1.7(4)
O1 C1 N1 C5 1.0(6)
C2 C1 N1 C5 -177.3(3)
O3 C4 N1 C1 -179.2(3)
C3 C4 N1 C1 -0.1(4)
O3 C4 N1 C5 -0.2(5)
C3 C4 N1 C5 178.9(3)
C6 C5 N1 C1 123.4(4)
C10 C5 N1 C1 -54.3(5)
C6 C5 N1 C4 -55.5(5)
C10 C5 N1 C4 126.8(4)
C2 C3 P C17 -119.4(3)
C4 C3 P C17 53.1(3)
C2 C3 P C11 0.4(4)
C4 C3 P C11 172.9(3)
C2 C3 P C23 118.4(3)
C4 C3 P C23 -69.1(3)
C18 C17 P C3 9.6(4)
C22 C17 P C3 -172.3(3)
C18 C17 P C11 -109.7(3)
C22 C17 P C11 68.4(3)
C18 C17 P C23 135.1(3)
C22 C17 P C23 -46.8(3)
C12 C11 P C3 -110.7(3)
C16 C11 P C3 67.4(3)
C12 C11 P C17 10.7(4)
C16 C11 P C17 -171.2(3)
C12 C11 P C23 126.7(3)
C16 C11 P C23 -55.2(3)
C28 C23 P C3 29.6(3)
C24 C23 P C3 -151.9(3)
C28 C23 P C17 -94.7(3)
C24 C23 P C17 83.8(3)
C28 C23 P C11 148.6(3)
C24 C23 P C11 -32.9(3)

loop_
_cod_related_entry_id
_cod_related_entry_database
_cod_related_entry_code
1 ChemSpider 30653936
